data_1572017
loop_
_publ_author_name
'Krieft, Jonas'
'Trapp, Pia C.'
'Vishnevskiy, Yury V.'
'Neumann, Beate'
'Stammler, Hans-Georg'
'Lamm, Jan-Hendrik'
'Mitzel, Norbert W.'

_publ_section_title
;
 A geminal antimony(iii)/phosphorus(iii) frustrated Lewis pair.
;
_journal_issue 30
_journal_name_full 'Chemical science'
_journal_page_first 12118
_journal_page_last 12125
_journal_paper_doi 10.1039/d4sc02785j
_journal_volume 15
_journal_year 2024
_chemical_formula_moiety 'C14 H20 F10 P S2 Sb'
_chemical_formula_sum 'C14 H20 F10 P S2 Sb'
_chemical_formula_weight 595.14
_space_group_crystal_system triclinic
_space_group_IT_number 2
_space_group_name_Hall '-P 1'
_space_group_name_H-M_alt 'P -1'
_atom_sites_solution_hydrogens difmap
_atom_sites_solution_primary dual
_audit_creation_date 2021-07-23
_audit_creation_method
;
Olex2 1.3-ac4
(compiled 2019.04.23 svn.r3594 for Rigaku Oxford Diffraction, GUI svn.r5739)
;
_audit_update_record
;
2024-04-23 deposited with the CCDC.	2024-07-01 downloaded from the CCDC.
;
_cell_angle_alpha 74.243(7)
_cell_angle_beta 74.812(7)
_cell_angle_gamma 70.602(7)
_cell_formula_units_Z 2
_cell_length_a 8.6271(6)
_cell_length_b 11.2928(9)
_cell_length_c 12.0061(10)
_cell_measurement_reflns_used 9281
_cell_measurement_temperature 100.01(10)
_cell_measurement_theta_max 32.5440
_cell_measurement_theta_min 3.6100
_cell_volume 1042.64(15)
_computing_cell_refinement 'CrysAlisPro 1.171.41.104a (Rigaku OD, 2021)'
_computing_data_collection 'CrysAlisPro 1.171.41.104a (Rigaku OD, 2021)'
_computing_data_reduction 'CrysAlisPro 1.171.41.104a (Rigaku OD, 2021)'
_computing_molecular_graphics 'Olex2 (Dolomanov et al., 2009)'
_computing_publication_material 'Olex2 (Dolomanov et al., 2009)'
_computing_structure_refinement 'ShelXL (Sheldrick, 2015)'
_computing_structure_solution 'ShelXT (Sheldrick, 2015)'
_diffrn_ambient_environment N~2~
_diffrn_ambient_temperature 100.01(10)
_diffrn_detector 'CCD plate'
_diffrn_detector_area_resol_mean 5.3114
_diffrn_detector_type Atlas
_diffrn_measured_fraction_theta_full 0.998
_diffrn_measured_fraction_theta_max 0.860
_diffrn_measurement_details
;
List of Runs (angles in degrees, time in seconds):

  # Type    Start    End  Width  t~exp~   \w     \q     \k     \f   Frames
#--------------------------------------------------------------------------
  1  \w    -42.00  13.00   1.00   13.28    --  -17.14 -77.00 120.00   55
  2  \w    -87.00 -39.00   1.00   13.28    --  -17.14 149.00 -86.78   48
  3  \w    -42.00  13.00   1.00   13.28    --  -17.14 -77.00 -90.00   55
  4  \w    -68.00  94.00   1.00   13.28    --   17.14   0.00-120.00  162
  5  \w     -1.00  85.00   1.00   13.28    --   17.14  38.00 -60.00   86
  6  \w      7.00  17.00   1.00   13.28    --   17.14  38.00 120.00   10
;
_diffrn_measurement_device 'four-circle diffractometer'
_diffrn_measurement_device_type 'SuperNova, Dual, Cu at home/near, Atlas'
_diffrn_measurement_method '\w scans'
_diffrn_orient_matrix_type 'CrysAlisPro convention (1999,Acta A55,543-557)'
_diffrn_orient_matrix_UB_11 0.0598846000
_diffrn_orient_matrix_UB_12 -0.0610527000
_diffrn_orient_matrix_UB_13 0.0033226000
_diffrn_orient_matrix_UB_21 -0.0278911000
_diffrn_orient_matrix_UB_22 -0.0140819000
_diffrn_orient_matrix_UB_23 0.0619049000
_diffrn_orient_matrix_UB_31 -0.0592951000
_diffrn_orient_matrix_UB_32 -0.0264300000
_diffrn_orient_matrix_UB_33 -0.0080513000
_diffrn_radiation_monochromator mirror
_diffrn_radiation_probe x-ray
_diffrn_radiation_type 'Mo K\a'
_diffrn_radiation_wavelength 0.71073
_diffrn_reflns_av_R_equivalents 0.0343
_diffrn_reflns_av_unetI/netI 0.0443
_diffrn_reflns_Laue_measured_fraction_full 0.998
_diffrn_reflns_Laue_measured_fraction_max 0.860
_diffrn_reflns_limit_h_max 12
_diffrn_reflns_limit_h_min -9
_diffrn_reflns_limit_k_max 16
_diffrn_reflns_limit_k_min -16
_diffrn_reflns_limit_l_max 17
_diffrn_reflns_limit_l_min -18
_diffrn_reflns_number 13487
_diffrn_reflns_point_group_measured_fraction_full 0.998
_diffrn_reflns_point_group_measured_fraction_max 0.860
_diffrn_reflns_theta_full 25.242
_diffrn_reflns_theta_max 32.808
_diffrn_reflns_theta_min 2.754
_diffrn_source 'micro-focus sealed X-ray tube'
_diffrn_source_type 'SuperNova (Mo) X-ray Source'
_exptl_absorpt_coefficient_mu 1.685
_exptl_absorpt_correction_T_max 1.000
_exptl_absorpt_correction_T_min 0.921
_exptl_absorpt_correction_type gaussian
_exptl_absorpt_process_details
;
CrysAlisPro 1.171.41.104a (Rigaku Oxford Diffraction, 2021)
Numerical absorption correction based on gaussian integration over
a multifaceted crystal model
Empirical absorption correction using spherical harmonics,
implemented in SCALE3 ABSPACK scaling algorithm.
;
_exptl_crystal_colour 'clear red'
_exptl_crystal_colour_lustre clear
_exptl_crystal_colour_primary red
_exptl_crystal_density_diffrn 1.896
_exptl_crystal_description block
_exptl_crystal_F_000 584
_exptl_crystal_size_max 0.14
_exptl_crystal_size_mid 0.1
_exptl_crystal_size_min 0.05
_refine_diff_density_max 0.725
_refine_diff_density_min -0.719
_refine_diff_density_rms 0.123
_refine_ls_extinction_method none
_refine_ls_goodness_of_fit_ref 1.069
_refine_ls_hydrogen_treatment refall
_refine_ls_matrix_type full
_refine_ls_number_parameters 333
_refine_ls_number_reflns 6656
_refine_ls_number_restraints 0
_refine_ls_restrained_S_all 1.069
_refine_ls_R_factor_all 0.0315
_refine_ls_R_factor_gt 0.0292
_refine_ls_shift/su_max 0.001
_refine_ls_shift/su_mean 0.000
_refine_ls_structure_factor_coef Fsqd
_refine_ls_weighting_details 'w=1/[\s^2^(Fo^2^)+(0.0343P)^2^] where P=(Fo^2^+2Fc^2^)/3'
_refine_ls_weighting_scheme calc
_refine_ls_wR_factor_gt 0.0696
_refine_ls_wR_factor_ref 0.0723
_reflns_Friedel_coverage 0.000
_reflns_number_gt 6207
_reflns_number_total 6656
_reflns_threshold_expression 'I > 2\s(I)'
_cod_data_source_file d4sc02785j2.cif
_cod_data_source_block 2
_cod_depositor_comments 'Adding full bibliography for 1572016--1572022.cif.'
_cod_database_code 1572017
_shelx_shelxl_version_number 2018/3
_chemical_oxdiff_formula C14H20F10PS2Sb
_shelx_space_group_comment
;
The symmetry employed for this shelxl refinement is uniquely defined
by the following loop, which should always be used as a source of
symmetry information in preference to the above space-group names.
They are only intended as comments.
;
_shelx_estimated_absorpt_t_max 0.921
_shelx_estimated_absorpt_t_min 0.798
_reflns_odcompleteness_completeness 98.31
_reflns_odcompleteness_iscentric 1
_reflns_odcompleteness_theta 30.01
_olex2_refinement_description
;
;
_olex2_date_sample_data_collection 2021-07-23
_olex2_submission_special_instructions 'No special instructions were received'
_oxdiff_exptl_absorpt_empirical_details
;
Empirical correction (ABSPACK) includes:
- Absorption correction using spherical harmonics
- Frame scaling
- Detector area scaling
;
_oxdiff_exptl_absorpt_empirical_full_max 1.121
_oxdiff_exptl_absorpt_empirical_full_min 0.911

loop_
_space_group_symop_operation_xyz
'x, y, z'
'-x, -y, -z'

loop_
_atom_site_label
_atom_site_type_symbol
_atom_site_fract_x
_atom_site_fract_y
_atom_site_fract_z
_atom_site_U_iso_or_equiv
_atom_site_adp_type
_atom_site_occupancy
_atom_site_site_symmetry_order
_atom_site_calc_flag
_atom_site_refinement_flags_posn
_atom_site_refinement_flags_adp
_atom_site_refinement_flags_occupancy
_atom_site_disorder_assembly
_atom_site_disorder_group
Sb1 Sb 0.48418(2) 0.56651(2) 0.27492(2) 0.01203(4) Uani 1 1 d . . . . .
S1 S 0.37595(6) 0.36517(5) 0.46673(4) 0.01792(10) Uani 1 1 d . . . . .
S2 S 0.65549(6) 0.16716(5) 0.57309(4) 0.01836(10) Uani 1 1 d . . . . .
P1 P 0.69829(6) 0.25329(4) 0.31251(4) 0.01090(9) Uani 1 1 d . . . . .
F1 F 0.26858(17) 0.65036(13) 0.08632(11) 0.0279(3) Uani 1 1 d . . . . .
F2 F 0.22241(15) 0.48283(12) 0.21367(11) 0.0225(3) Uani 1 1 d . . . . .
F3 F 0.05881(18) 0.6280(2) 0.37746(15) 0.0534(5) Uani 1 1 d . . . . .
F4 F -0.03724(17) 0.69930(17) 0.21748(16) 0.0439(4) Uani 1 1 d . . . . .
F5 F 0.1149(2) 0.79486(17) 0.2561(2) 0.0565(5) Uani 1 1 d . . . . .
F6 F 0.59085(17) 0.63363(12) -0.00141(10) 0.0238(3) Uani 1 1 d . . . . .
F7 F 0.77607(15) 0.62099(12) 0.09763(11) 0.0229(3) Uani 1 1 d . . . . .
F8 F 0.60681(18) 0.84649(13) 0.15516(11) 0.0278(3) Uani 1 1 d . . . . .
F9 F 0.40101(18) 0.86126(13) 0.07782(15) 0.0384(4) Uani 1 1 d . . . . .
F10 F 0.6427(2) 0.86002(13) -0.03119(11) 0.0349(3) Uani 1 1 d . . . . .
C1 C 0.2527(2) 0.59648(19) 0.20339(17) 0.0170(4) Uani 1 1 d . . . . .
C2 C 0.0940(3) 0.6804(3) 0.2646(2) 0.0332(6) Uani 1 1 d . . . . .
C3 C 0.6077(2) 0.66477(17) 0.09639(16) 0.0155(3) Uani 1 1 d . . . . .
C4 C 0.5649(3) 0.80990(19) 0.07343(18) 0.0201(4) Uani 1 1 d . . . . .
C5 C 0.6039(2) 0.38813(17) 0.20892(16) 0.0137(3) Uani 1 1 d . . . . .
H5A H 0.518(3) 0.371(2) 0.189(2) 0.020(6) Uiso 1 1 d . . . . .
H5B H 0.674(3) 0.405(3) 0.142(2) 0.027(7) Uiso 1 1 d . . . . .
C6 C 0.9144(2) 0.26258(19) 0.30142(17) 0.0157(3) Uani 1 1 d . . . . .
C7 C 0.8963(3) 0.3665(2) 0.3683(2) 0.0231(4) Uani 1 1 d . . . . .
H7A H 1.002(4) 0.376(3) 0.359(2) 0.034(7) Uiso 1 1 d . . . . .
H7B H 0.828(4) 0.449(3) 0.335(3) 0.048(9) Uiso 1 1 d . . . . .
H7C H 0.851(3) 0.344(3) 0.447(3) 0.033(7) Uiso 1 1 d . . . . .
C8 C 0.9959(3) 0.3020(2) 0.17285(19) 0.0206(4) Uani 1 1 d . . . . .
H8A H 0.940(3) 0.388(3) 0.137(2) 0.025(6) Uiso 1 1 d . . . . .
H8B H 1.107(3) 0.300(3) 0.173(2) 0.025(6) Uiso 1 1 d . . . . .
H8C H 0.997(3) 0.242(3) 0.130(2) 0.024(6) Uiso 1 1 d . . . . .
C9 C 1.0275(3) 0.1347(2) 0.3558(2) 0.0248(4) Uani 1 1 d . . . . .
H9A H 1.052(3) 0.073(3) 0.305(2) 0.033(7) Uiso 1 1 d . . . . .
H9B H 1.138(4) 0.150(3) 0.350(3) 0.043(8) Uiso 1 1 d . . . . .
H9C H 0.978(4) 0.101(3) 0.438(3) 0.038(8) Uiso 1 1 d . . . . .
C10 C 0.6850(2) 0.10588(17) 0.27642(16) 0.0144(3) Uani 1 1 d . . . . .
C11 C 0.4997(3) 0.1281(2) 0.2728(2) 0.0204(4) Uani 1 1 d . . . . .
H11A H 0.472(3) 0.189(3) 0.208(2) 0.025(6) Uiso 1 1 d . . . . .
H11B H 0.487(3) 0.052(3) 0.260(2) 0.025(7) Uiso 1 1 d . . . . .
H11C H 0.424(4) 0.148(3) 0.341(3) 0.039(8) Uiso 1 1 d . . . . .
C12 C 0.7934(3) 0.0891(2) 0.15507(18) 0.0211(4) Uani 1 1 d . . . . .
H12A H 0.904(3) 0.067(2) 0.158(2) 0.016(6) Uiso 1 1 d . . . . .
H12B H 0.765(3) 0.021(3) 0.138(2) 0.023(6) Uiso 1 1 d . . . . .
H12C H 0.760(3) 0.164(3) 0.097(2) 0.027(7) Uiso 1 1 d . . . . .
C13 C 0.7370(3) -0.01555(19) 0.36851(19) 0.0195(4) Uani 1 1 d . . . . .
H13A H 0.848(3) -0.038(3) 0.379(2) 0.026(6) Uiso 1 1 d . . . . .
H13B H 0.666(3) -0.004(3) 0.445(2) 0.033(7) Uiso 1 1 d . . . . .
H13C H 0.726(3) -0.088(2) 0.341(2) 0.016(6) Uiso 1 1 d . . . . .
C14 C 0.5701(2) 0.26400(17) 0.46067(16) 0.0137(3) Uani 1 1 d . . . . .

loop_
_atom_site_aniso_label
_atom_site_aniso_U_11
_atom_site_aniso_U_22
_atom_site_aniso_U_33
_atom_site_aniso_U_23
_atom_site_aniso_U_13
_atom_site_aniso_U_12
Sb1 0.01412(7) 0.00916(7) 0.01308(7) -0.00286(5) -0.00457(5) -0.00156(5)
S1 0.0132(2) 0.0197(2) 0.0172(2) -0.00451(18) 0.00002(17) -0.00148(18)
S2 0.0233(2) 0.0144(2) 0.0132(2) -0.00008(17) -0.00363(18) -0.00197(18)
P1 0.0108(2) 0.0091(2) 0.0118(2) -0.00194(16) -0.00192(16) -0.00186(16)
F1 0.0325(7) 0.0333(7) 0.0214(6) 0.0056(5) -0.0151(6) -0.0148(6)
F2 0.0211(6) 0.0187(6) 0.0318(7) -0.0048(5) -0.0082(5) -0.0088(5)
F3 0.0218(7) 0.1059(16) 0.0348(9) -0.0394(10) 0.0006(7) -0.0051(9)
F4 0.0195(7) 0.0563(11) 0.0634(11) -0.0332(9) -0.0244(7) 0.0094(6)
F5 0.0358(8) 0.0370(9) 0.1114(16) -0.0506(10) -0.0360(10) 0.0164(7)
F6 0.0404(7) 0.0180(6) 0.0162(6) -0.0056(5) -0.0050(5) -0.0110(6)
F7 0.0172(6) 0.0196(6) 0.0272(7) -0.0011(5) -0.0009(5) -0.0047(5)
F8 0.0448(8) 0.0223(7) 0.0240(6) -0.0085(5) -0.0043(6) -0.0178(6)
F9 0.0326(7) 0.0123(6) 0.0688(11) -0.0027(7) -0.0205(8) -0.0003(6)
F10 0.0638(10) 0.0179(6) 0.0195(6) -0.0004(5) 0.0018(7) -0.0171(7)
C1 0.0175(9) 0.0163(9) 0.0186(9) -0.0047(7) -0.0061(7) -0.0037(7)
C2 0.0182(10) 0.0408(14) 0.0462(15) -0.0276(12) -0.0158(10) 0.0070(9)
C3 0.0206(9) 0.0108(8) 0.0162(8) -0.0034(6) -0.0044(7) -0.0044(7)
C4 0.0273(10) 0.0138(9) 0.0194(9) -0.0029(7) -0.0041(8) -0.0069(8)
C5 0.0175(8) 0.0099(8) 0.0123(8) -0.0019(6) -0.0043(7) -0.0013(7)
C6 0.0119(8) 0.0167(9) 0.0176(9) -0.0020(7) -0.0022(7) -0.0042(7)
C7 0.0225(10) 0.0295(12) 0.0237(10) -0.0080(9) -0.0032(9) -0.0144(9)
C8 0.0176(9) 0.0212(10) 0.0201(9) -0.0018(8) 0.0015(8) -0.0076(8)
C9 0.0150(9) 0.0248(11) 0.0303(12) 0.0019(9) -0.0061(9) -0.0048(8)
C10 0.0168(8) 0.0112(8) 0.0152(8) -0.0034(6) -0.0026(7) -0.0039(7)
C11 0.0211(10) 0.0162(9) 0.0271(11) -0.0042(8) -0.0074(9) -0.0074(8)
C12 0.0297(11) 0.0170(9) 0.0177(9) -0.0071(8) -0.0002(8) -0.0083(9)
C13 0.0255(10) 0.0096(8) 0.0219(10) -0.0012(7) -0.0065(8) -0.0030(8)
C14 0.0158(8) 0.0107(8) 0.0145(8) -0.0026(6) -0.0015(7) -0.0047(7)

loop_
_atom_type_symbol
_atom_type_description
_atom_type_scat_dispersion_real
_atom_type_scat_dispersion_imag
_atom_type_scat_source
C C 0.0033 0.0016 'International Tables Vol C Tables 4.2.6.8 and 6.1.1.4'
H H 0.0000 0.0000 'International Tables Vol C Tables 4.2.6.8 and 6.1.1.4'
F F 0.0171 0.0103 'International Tables Vol C Tables 4.2.6.8 and 6.1.1.4'
P P 0.1023 0.0942 'International Tables Vol C Tables 4.2.6.8 and 6.1.1.4'
S S 0.1246 0.1234 'International Tables Vol C Tables 4.2.6.8 and 6.1.1.4'
Sb Sb -0.5866 1.5461 'International Tables Vol C Tables 4.2.6.8 and 6.1.1.4'

loop_
_exptl_crystal_face_index_h
_exptl_crystal_face_index_k
_exptl_crystal_face_index_l
_exptl_crystal_face_perp_dist
0 0 1 0.0561
0 0 -1 0.0561
-1 -1 0 0.0564
1 1 0 0.0564
0 -1 0 0.0235
0 1 0 0.0235
-1 0 -2 0.0582
1 0 2 0.0582
-1 0 0 0.0430
1 0 0 0.0430

loop_
_geom_angle_atom_site_label_1
_geom_angle_atom_site_label_2
_geom_angle_atom_site_label_3
_geom_angle
_geom_angle_site_symmetry_1
_geom_angle_site_symmetry_3
_geom_angle_publ_flag
C1 Sb1 C3 91.13(7) . . ?
C5 Sb1 C1 90.37(7) . . ?
C5 Sb1 C3 85.85(7) . . ?
C5 P1 C6 106.45(9) . . ?
C5 P1 C10 107.27(8) . . ?
C5 P1 C14 108.43(9) . . ?
C6 P1 C10 115.79(9) . . ?
C14 P1 C6 112.08(8) . . ?
C14 P1 C10 106.54(8) . . ?
F1 C1 Sb1 112.59(12) . . ?
F1 C1 C2 106.49(18) . . ?
F2 C1 Sb1 111.09(13) . . ?
F2 C1 F1 105.34(14) . . ?
F2 C1 C2 106.47(17) . . ?
C2 C1 Sb1 114.26(12) . . ?
F3 C2 F4 107.8(2) . . ?
F3 C2 F5 108.4(2) . . ?
F3 C2 C1 110.7(2) . . ?
F4 C2 F5 107.9(2) . . ?
F4 C2 C1 112.39(17) . . ?
F5 C2 C1 109.4(2) . . ?
F6 C3 Sb1 116.47(11) . . ?
F6 C3 F7 105.18(15) . . ?
F6 C3 C4 107.00(15) . . ?
F7 C3 Sb1 104.88(12) . . ?
F7 C3 C4 105.66(14) . . ?
C4 C3 Sb1 116.50(13) . . ?
F8 C4 F9 107.83(17) . . ?
F8 C4 F10 107.47(16) . . ?
F8 C4 C3 110.40(17) . . ?
F9 C4 F10 107.71(19) . . ?
F9 C4 C3 110.12(16) . . ?
F10 C4 C3 113.12(17) . . ?
Sb1 C5 H5A 104.4(15) . . ?
Sb1 C5 H5B 107.6(17) . . ?
P1 C5 Sb1 115.18(9) . . ?
P1 C5 H5A 108.8(16) . . ?
P1 C5 H5B 113.4(18) . . ?
H5A C5 H5B 107(2) . . ?
C7 C6 P1 106.64(14) . . ?
C8 C6 P1 110.99(13) . . ?
C8 C6 C7 108.82(17) . . ?
C8 C6 C9 108.59(17) . . ?
C9 C6 P1 112.06(13) . . ?
C9 C6 C7 109.68(17) . . ?
C6 C7 H7A 107.5(17) . . ?
C6 C7 H7B 112.5(18) . . ?
C6 C7 H7C 110.9(16) . . ?
H7A C7 H7B 106(2) . . ?
H7A C7 H7C 111(2) . . ?
H7B C7 H7C 109(2) . . ?
C6 C8 H8A 112.8(15) . . ?
C6 C8 H8B 106.7(15) . . ?
C6 C8 H8C 108.7(15) . . ?
H8A C8 H8B 107(2) . . ?
H8A C8 H8C 111(2) . . ?
H8B C8 H8C 111(2) . . ?
C6 C9 H9A 108.7(18) . . ?
C6 C9 H9B 106.7(19) . . ?
C6 C9 H9C 112.7(18) . . ?
H9A C9 H9B 105(2) . . ?
H9A C9 H9C 112(2) . . ?
H9B C9 H9C 112(2) . . ?
C11 C10 P1 106.70(13) . . ?
C12 C10 P1 109.24(12) . . ?
C12 C10 C11 109.69(16) . . ?
C13 C10 P1 113.32(12) . . ?
C13 C10 C11 107.80(16) . . ?
C13 C10 C12 109.99(17) . . ?
C10 C11 H11A 109.3(15) . . ?
C10 C11 H11B 108.7(15) . . ?
C10 C11 H11C 114.8(18) . . ?
H11A C11 H11B 105(2) . . ?
H11A C11 H11C 111(3) . . ?
H11B C11 H11C 107(2) . . ?
C10 C12 H12A 110.4(15) . . ?
C10 C12 H12B 103.8(14) . . ?
C10 C12 H12C 110.5(16) . . ?
H12A C12 H12B 111(2) . . ?
H12A C12 H12C 114(2) . . ?
H12B C12 H12C 107(2) . . ?
C10 C13 H13A 115.2(17) . . ?
C10 C13 H13B 109.2(17) . . ?
C10 C13 H13C 107.0(14) . . ?
H13A C13 H13B 106(2) . . ?
H13A C13 H13C 107(2) . . ?
H13B C13 H13C 112.3(19) . . ?
S1 C14 P1 116.56(11) . . ?
S2 C14 S1 127.06(12) . . ?
S2 C14 P1 116.30(11) . . ?

loop_
_geom_bond_atom_site_label_1
_geom_bond_atom_site_label_2
_geom_bond_distance
_geom_bond_site_symmetry_2
_geom_bond_publ_flag
Sb1 C1 2.2651(18) . ?
Sb1 C3 2.2931(19) . ?
Sb1 C5 2.1928(18) . ?
S1 C14 1.681(2) . ?
S2 C14 1.657(2) . ?
P1 C5 1.7910(19) . ?
P1 C6 1.8697(18) . ?
P1 C10 1.8752(17) . ?
P1 C14 1.8437(19) . ?
F1 C1 1.362(2) . ?
F2 C1 1.360(2) . ?
F3 C2 1.322(3) . ?
F4 C2 1.325(2) . ?
F5 C2 1.337(3) . ?
F6 C3 1.368(2) . ?
F7 C3 1.373(2) . ?
F8 C4 1.330(2) . ?
F9 C4 1.331(3) . ?
F10 C4 1.332(2) . ?
C1 C2 1.517(3) . ?
C3 C4 1.518(3) . ?
C5 H5A 0.93(2) . ?
C5 H5B 0.89(3) . ?
C6 C7 1.540(3) . ?
C6 C8 1.530(3) . ?
C6 C9 1.533(3) . ?
C7 H7A 0.93(3) . ?
C7 H7B 0.97(4) . ?
C7 H7C 0.93(3) . ?
C8 H8A 0.97(3) . ?
C8 H8B 0.95(2) . ?
C8 H8C 0.94(2) . ?
C9 H9A 0.98(3) . ?
C9 H9B 1.00(3) . ?
C9 H9C 0.99(3) . ?
C10 C11 1.544(3) . ?
C10 C12 1.534(3) . ?
C10 C13 1.527(3) . ?
C11 H11A 0.91(3) . ?
C11 H11B 0.95(3) . ?
C11 H11C 0.93(3) . ?
C12 H12A 0.91(3) . ?
C12 H12B 0.96(2) . ?
C12 H12C 0.95(3) . ?
C13 H13A 0.94(3) . ?
C13 H13B 0.98(3) . ?
C13 H13C 0.99(2) . ?

loop_
_geom_torsion_atom_site_label_1
_geom_torsion_atom_site_label_2
_geom_torsion_atom_site_label_3
_geom_torsion_atom_site_label_4
_geom_torsion
_geom_torsion_site_symmetry_1
_geom_torsion_site_symmetry_2
_geom_torsion_site_symmetry_3
_geom_torsion_site_symmetry_4
_geom_torsion_publ_flag
Sb1 C1 C2 F3 -61.6(2) . . . . ?
Sb1 C1 C2 F4 177.75(18) . . . . ?
Sb1 C1 C2 F5 57.9(2) . . . . ?
Sb1 C3 C4 F8 58.7(2) . . . . ?
Sb1 C3 C4 F9 -60.23(19) . . . . ?
Sb1 C3 C4 F10 179.20(13) . . . . ?
F1 C1 C2 F3 173.42(16) . . . . ?
F1 C1 C2 F4 52.8(3) . . . . ?
F1 C1 C2 F5 -67.1(2) . . . . ?
F2 C1 C2 F3 61.4(2) . . . . ?
F2 C1 C2 F4 -59.2(3) . . . . ?
F2 C1 C2 F5 -179.14(18) . . . . ?
F6 C3 C4 F8 -168.95(15) . . . . ?
F6 C3 C4 F9 72.1(2) . . . . ?
F6 C3 C4 F10 -48.5(2) . . . . ?
F7 C3 C4 F8 -57.2(2) . . . . ?
F7 C3 C4 F9 -176.19(16) . . . . ?
F7 C3 C4 F10 63.2(2) . . . . ?
C5 P1 C6 C7 77.30(15) . . . . ?
C5 P1 C6 C8 -41.08(16) . . . . ?
C5 P1 C6 C9 -162.68(14) . . . . ?
C5 P1 C10 C11 -52.90(15) . . . . ?
C5 P1 C10 C12 65.61(15) . . . . ?
C5 P1 C10 C13 -171.39(14) . . . . ?
C5 P1 C14 S1 15.88(12) . . . . ?
C5 P1 C14 S2 -167.18(9) . . . . ?
C6 P1 C5 Sb1 -85.83(11) . . . . ?
C6 P1 C10 C11 -171.56(13) . . . . ?
C6 P1 C10 C12 -53.05(16) . . . . ?
C6 P1 C10 C13 69.96(16) . . . . ?
C6 P1 C14 S1 133.09(10) . . . . ?
C6 P1 C14 S2 -49.97(13) . . . . ?
C10 P1 C5 Sb1 149.64(9) . . . . ?
C10 P1 C6 C7 -163.59(14) . . . . ?
C10 P1 C6 C8 78.03(16) . . . . ?
C10 P1 C6 C9 -43.57(17) . . . . ?
C10 P1 C14 S1 -99.30(11) . . . . ?
C10 P1 C14 S2 77.64(12) . . . . ?
C14 P1 C5 Sb1 34.94(12) . . . . ?
C14 P1 C6 C7 -41.09(17) . . . . ?
C14 P1 C6 C8 -159.47(13) . . . . ?
C14 P1 C6 C9 78.93(16) . . . . ?
C14 P1 C10 C11 63.06(15) . . . . ?
C14 P1 C10 C12 -178.43(14) . . . . ?
C14 P1 C10 C13 -55.43(16) . . . . ?

loop_
_exptl_oxdiff_crystal_face_indexfrac_h
_exptl_oxdiff_crystal_face_indexfrac_k
_exptl_oxdiff_crystal_face_indexfrac_l
_exptl_oxdiff_crystal_face_x
_exptl_oxdiff_crystal_face_y
_exptl_oxdiff_crystal_face_z
0.0014 -0.0099 1.0017 0.0040 0.0621 -0.0079
-0.0014 0.0099 -1.0017 -0.0040 -0.0621 0.0079
-0.9968 -0.9973 -0.0013 0.0012 0.0418 0.0855
0.9968 0.9973 0.0013 -0.0012 -0.0418 -0.0855
-0.0004 -1.0012 -0.0026 0.0611 0.0139 0.0265
0.0004 1.0012 0.0026 -0.0611 -0.0139 -0.0265
-0.9992 0.0238 -2.0020 -0.0679 -0.0964 0.0747
0.9992 -0.0238 2.0020 0.0679 0.0964 -0.0747
-0.9964 0.0039 0.0014 -0.0599 0.0278 0.0590
0.9964 -0.0039 -0.0014 0.0599 -0.0278 -0.0590
